data_7153007
loop_
_publ_author_name
'Ni, Xin-Long'
'Jin, Cheng-Cheng'
'Jiang, Xue-Kai'
'Takimoto, Masashi'
'Rahman, Shofiur'
'Zeng, Xi'
'Hughes, David L.'
'Redshaw, Carl'
'Yamato, Takehiko'

_publ_section_title
;
 Tri-substituted hexahomotrioxacalix[3]arene derivatives bearing imidazole
 units: synthesis and extraction properties for cations and chromate
 anions.
;
_journal_issue 33
_journal_name_full 'Organic &amp; biomolecular chemistry'
_journal_page_first 5435
_journal_page_last 5442
_journal_paper_doi 10.1039/c3ob40601f
_journal_volume 11
_journal_year 2013
_chemical_formula_moiety 'C51 H66 N6 O6, 5(H2 O)'
_chemical_formula_structural CH2C6H2OCH2(cyclo-C3N2H2Me)-2,-tBu-5,CH2O-3-)3.5(H2O)
_chemical_formula_sum 'C51 H76 N6 O11'
_chemical_formula_weight 949.18
_chemical_name_common 'Compound cone-2'
_chemical_name_systematic
;
 ?
;
_space_group_IT_number 14
_symmetry_cell_setting monoclinic
_symmetry_space_group_name_Hall '-P 2yab'
_symmetry_space_group_name_H-M 'P 1 21/a 1'
_atom_sites_solution_hydrogens geom
_atom_sites_solution_primary direct
_atom_sites_solution_secondary difmap
_audit_creation_method 'SHELXL-97 and CrysAlis RED'
_cell_angle_alpha 90.00
_cell_angle_beta 100.277(16)
_cell_angle_gamma 90.00
_cell_formula_units_Z 4
_cell_length_a 20.601(3)
_cell_length_b 10.4910(13)
_cell_length_c 24.723(6)
_cell_measurement_temperature 140(2)
_cell_volume 5257.5(16)
_computing_cell_refinement
;
 CrysAlis RED, Oxford Diffraction Ltd., Version 1.171.27p5 beta 
;
_computing_data_collection
;
 CrysAlis CCD, Oxford Diffraction Ltd., Version 1.171.27p5 beta 
;
_computing_data_reduction
;
 CrysAlis RED, Oxford Diffraction Ltd., Version 1.171.27p5 beta 
;
_computing_molecular_graphics 'ORTEP (Johnson, 1976 and Farrugia, 2012)'
_computing_publication_material 'SHELXL-97 (Sheldrick, 2008) and WINGX (Farrugia, 2012)'
_computing_structure_refinement 'SHELXL-97 (Sheldrick, 2008)'
_computing_structure_solution 'SHELXS-97 (Sheldrick, 2008)'
_diffrn_ambient_temperature 140(1)
_diffrn_detector_area_resol_mean 16.0050
_diffrn_measured_fraction_theta_full 0.994
_diffrn_measured_fraction_theta_max 0.994
_diffrn_measurement_device_type 'Oxford Diffraction Xcalibur 3/CCD'
_diffrn_measurement_method 'Thin slice \f and \w scans'
_diffrn_radiation_monochromator graphite
_diffrn_radiation_source 'Enhance (Mo) X-ray Source'
_diffrn_radiation_type Mo-K\a
_diffrn_radiation_wavelength 0.71073
_diffrn_reflns_av_R_equivalents 0.1871
_diffrn_reflns_av_sigmaI/netI 0.1652
_diffrn_reflns_limit_h_max 22
_diffrn_reflns_limit_h_min -22
_diffrn_reflns_limit_k_max 11
_diffrn_reflns_limit_k_min -11
_diffrn_reflns_limit_l_max 26
_diffrn_reflns_limit_l_min -26
_diffrn_reflns_number 42404
_diffrn_reflns_theta_full 22.50
_diffrn_reflns_theta_max 22.50
_diffrn_reflns_theta_min 3.46
_exptl_absorpt_coefficient_mu 0.084
_exptl_absorpt_correction_T_max 1.03
_exptl_absorpt_correction_T_min 0.97
_exptl_absorpt_correction_type multi-scan
_exptl_absorpt_process_details 'SADABS V2.10 (Sheldrick, G.M., 2003)'
_exptl_crystal_colour colourless
_exptl_crystal_density_diffrn 1.199
_exptl_crystal_density_method 'not measured'
_exptl_crystal_description 'tapered prism'
_exptl_crystal_F_000 2048
_exptl_crystal_size_max 0.46
_exptl_crystal_size_mid 0.16
_exptl_crystal_size_min 0.16
_refine_diff_density_max 0.228
_refine_diff_density_min -0.182
_refine_diff_density_rms 0.047
_refine_ls_extinction_method none
_refine_ls_goodness_of_fit_ref 0.886
_refine_ls_hydrogen_treatment mixed
_refine_ls_matrix_type full
_refine_ls_number_parameters 669
_refine_ls_number_reflns 6840
_refine_ls_number_restraints 1
_refine_ls_restrained_S_all 0.886
_refine_ls_R_factor_all 0.1544
_refine_ls_R_factor_gt 0.0584
_refine_ls_shift/su_max 0.001
_refine_ls_shift/su_mean 0.000
_refine_ls_structure_factor_coef Fsqd
_refine_ls_weighting_details 'calc w=1/[\s^2^(Fo^2^)+(0.0290P)^2^+0.0000P] where P=(Fo^2^+2Fc^2^)/3'
_refine_ls_weighting_scheme calc
_refine_ls_wR_factor_gt 0.0884
_refine_ls_wR_factor_ref 0.1097
_reflns_number_gt 3403
_reflns_number_total 6840
_reflns_threshold_expression I>2sigma(I)
_cod_data_source_file c3ob40601f.txt
_cod_data_source_block cr4a
_cod_original_cell_volume 5257.3(16)
_cod_original_sg_symbol_H-M 'P 2(1)/a'
_cod_database_code 7153007

loop_
_symmetry_equiv_pos_as_xyz
'x, y, z'
'-x+1/2, y+1/2, -z'
'-x, -y, -z'
'x-1/2, -y-1/2, z'

loop_
_atom_site_label
_atom_site_type_symbol
_atom_site_fract_x
_atom_site_fract_y
_atom_site_fract_z
_atom_site_U_iso_or_equiv
_atom_site_adp_type
_atom_site_occupancy
_atom_site_symmetry_multiplicity
_atom_site_calc_flag
_atom_site_refinement_flags
_atom_site_disorder_assembly
_atom_site_disorder_group
O1A O 0.39182(13) 0.6941(2) 0.35844(11) 0.0252(7) Uani 1 1 d . . .
C1A C 0.4068(2) 0.7137(4) 0.30563(17) 0.0190(10) Uani 1 1 d . . .
C2A C 0.4564(2) 0.6411(3) 0.28963(17) 0.0195(10) Uani 1 1 d . . .
C3A C 0.4698(2) 0.6579(4) 0.23708(17) 0.0239(11) Uani 1 1 d . . .
H3A H 0.5032 0.6100 0.2261 0.029 Uiso 1 1 calc R . .
C4A C 0.4342(2) 0.7456(4) 0.19988(17) 0.0221(10) Uani 1 1 d . . .
C5A C 0.38371(19) 0.8135(3) 0.21727(17) 0.0220(11) Uani 1 1 d . . .
H5A H 0.3593 0.8711 0.1932 0.026 Uiso 1 1 calc R . .
C6A C 0.36855(19) 0.7977(4) 0.26963(17) 0.0198(10) Uani 1 1 d . . .
C7A C 0.3116(2) 0.8667(4) 0.28833(17) 0.0278(11) Uani 1 1 d . . .
H7A1 H 0.2894 0.8078 0.3092 0.033 Uiso 1 1 calc R . .
H7A2 H 0.3292 0.9356 0.3128 0.033 Uiso 1 1 calc R . .
O8A O 0.26340(13) 0.9188(2) 0.24356(11) 0.0285(8) Uani 1 1 d . . .
C9A C 0.2075(2) 0.8351(4) 0.22486(17) 0.0299(12) Uani 1 1 d . . .
H9A1 H 0.1700 0.8866 0.2084 0.036 Uiso 1 1 calc R . .
H9A2 H 0.1957 0.7920 0.2565 0.036 Uiso 1 1 calc R . .
C10A C 0.4244(2) 0.7858(4) 0.39845(17) 0.0340(12) Uani 1 1 d . . .
H10A H 0.4007 0.8662 0.3943 0.041 Uiso 1 1 calc R . .
H10B H 0.4691 0.8009 0.3926 0.041 Uiso 1 1 calc R . .
C11A C 0.4256(2) 0.7345(4) 0.45434(18) 0.0274(11) Uani 1 1 d . . .
C12A C 0.3185(2) 0.8305(4) 0.4705(2) 0.0537(15) Uani 1 1 d . . .
H12A H 0.3312 0.9185 0.4746 0.081 Uiso 1 1 calc R . .
H12B H 0.2880 0.8112 0.4945 0.081 Uiso 1 1 calc R . .
H12C H 0.2979 0.8148 0.4331 0.081 Uiso 1 1 calc R . .
N12A N 0.37751(19) 0.7491(3) 0.48472(15) 0.0325(10) Uani 1 1 d . . .
C13A C 0.3951(3) 0.6811(4) 0.53191(19) 0.0398(13) Uani 1 1 d . . .
H13A H 0.3714 0.6733 0.5605 0.048 Uiso 1 1 calc R . .
C14A C 0.4546(3) 0.6265(4) 0.52882(19) 0.0412(13) Uani 1 1 d . . .
H14A H 0.4786 0.5743 0.5556 0.049 Uiso 1 1 calc R . .
N15A N 0.47390(19) 0.6598(3) 0.48042(15) 0.0350(10) Uani 1 1 d . . .
C41A C 0.4522(2) 0.7587(4) 0.14230(18) 0.0294(11) Uani 1 1 d . . .
C42A C 0.5267(2) 0.7958(4) 0.14770(19) 0.0537(15) Uani 1 1 d . . .
H42A H 0.5377 0.8042 0.1117 0.081 Uiso 1 1 calc R . .
H42B H 0.5536 0.7306 0.1677 0.081 Uiso 1 1 calc R . .
H42C H 0.5345 0.8753 0.1670 0.081 Uiso 1 1 calc R . .
C43A C 0.4404(2) 0.6324(4) 0.11111(18) 0.0458(14) Uani 1 1 d . . .
H43A H 0.4519 0.6417 0.0754 0.069 Uiso 1 1 calc R . .
H43B H 0.3947 0.6092 0.1073 0.069 Uiso 1 1 calc R . .
H43C H 0.4672 0.5671 0.1311 0.069 Uiso 1 1 calc R . .
C44A C 0.4116(2) 0.8630(4) 0.10803(18) 0.0463(14) Uani 1 1 d . . .
H44A H 0.4246 0.8685 0.0727 0.069 Uiso 1 1 calc R . .
H44B H 0.4195 0.9434 0.1266 0.069 Uiso 1 1 calc R . .
H44C H 0.3656 0.8423 0.1034 0.069 Uiso 1 1 calc R . .
O1B O 0.26733(13) 0.5933(2) 0.25736(11) 0.0264(7) Uani 1 1 d . . .
C1B C 0.2515(2) 0.6208(4) 0.20076(17) 0.0231(11) Uani 1 1 d . . .
C2B C 0.2203(2) 0.7366(4) 0.18390(17) 0.0238(11) Uani 1 1 d . . .
C3B C 0.2050(2) 0.7605(4) 0.12687(18) 0.0278(11) Uani 1 1 d . . .
H3B H 0.1842 0.8367 0.1149 0.033 Uiso 1 1 calc R . .
C4B C 0.2196(2) 0.6752(4) 0.08790(17) 0.0227(11) Uani 1 1 d . . .
C5B C 0.25369(19) 0.5642(4) 0.10779(18) 0.0233(11) Uani 1 1 d . . .
H5B H 0.2660 0.5075 0.0826 0.028 Uiso 1 1 calc R . .
C6B C 0.26989(19) 0.5352(4) 0.16339(17) 0.0203(10) Uani 1 1 d . . .
C7B C 0.3094(2) 0.4193(4) 0.18553(17) 0.0262(11) Uani 1 1 d . . .
H7B1 H 0.3519 0.4460 0.2060 0.031 Uiso 1 1 calc R . .
H7B2 H 0.2864 0.3735 0.2105 0.031 Uiso 1 1 calc R . .
O8B O 0.31904(13) 0.3373(2) 0.14161(11) 0.0252(7) Uani 1 1 d . . .
C9B C 0.35436(19) 0.2239(4) 0.16208(17) 0.0257(11) Uani 1 1 d . . .
H9B1 H 0.3483 0.1593 0.1335 0.031 Uiso 1 1 calc R . .
H9B2 H 0.3363 0.1911 0.1930 0.031 Uiso 1 1 calc R . .
C10B C 0.2150(2) 0.5309(4) 0.27884(17) 0.0309(12) Uani 1 1 d . . .
H10C H 0.2125 0.4421 0.2677 0.037 Uiso 1 1 calc R . .
H10D H 0.1732 0.5711 0.2641 0.037 Uiso 1 1 calc R . .
C11B C 0.2276(2) 0.5395(4) 0.33977(18) 0.0248(11) Uani 1 1 d . . .
N12B N 0.27736(17) 0.4749(3) 0.37282(15) 0.0255(9) Uani 1 1 d . . .
C12B C 0.3275(2) 0.3964(4) 0.35418(19) 0.0395(13) Uani 1 1 d . . .
H12D H 0.3646 0.3868 0.3835 0.059 Uiso 1 1 calc R . .
H12E H 0.3416 0.4367 0.3234 0.059 Uiso 1 1 calc R . .
H12F H 0.3094 0.3141 0.3434 0.059 Uiso 1 1 calc R . .
C13B C 0.2732(2) 0.5022(4) 0.42579(19) 0.0330(12) Uani 1 1 d . . .
H13B H 0.3005 0.4719 0.4572 0.040 Uiso 1 1 calc R . .
C14B C 0.2212(2) 0.5824(4) 0.42354(19) 0.0359(13) Uani 1 1 d . . .
H14B H 0.2067 0.6161 0.4541 0.043 Uiso 1 1 calc R . .
N15B N 0.19264(17) 0.6073(3) 0.36937(15) 0.0306(9) Uani 1 1 d . . .
C41B C 0.1991(2) 0.6981(4) 0.02576(17) 0.0255(11) Uani 1 1 d . . .
C42B C 0.2602(2) 0.6973(4) -0.00209(18) 0.0442(14) Uani 1 1 d . . .
H42D H 0.2835 0.6184 0.0058 0.066 Uiso 1 1 calc R . .
H42E H 0.2885 0.7671 0.0116 0.066 Uiso 1 1 calc R . .
H42F H 0.2465 0.7061 -0.0411 0.066 Uiso 1 1 calc R . .
C43B C 0.1526(2) 0.5891(4) 0.00188(17) 0.0398(13) Uani 1 1 d . . .
H43D H 0.1747 0.5089 0.0096 0.060 Uiso 1 1 calc R . .
H43E H 0.1402 0.5998 -0.0372 0.060 Uiso 1 1 calc R . .
H43F H 0.1137 0.5906 0.0183 0.060 Uiso 1 1 calc R . .
C44B C 0.1626(2) 0.8242(4) 0.01204(17) 0.0424(13) Uani 1 1 d . . .
H44D H 0.1243 0.8265 0.0291 0.064 Uiso 1 1 calc R . .
H44E H 0.1494 0.8316 -0.0271 0.064 Uiso 1 1 calc R . .
H44F H 0.1913 0.8937 0.0255 0.064 Uiso 1 1 calc R . .
O1C O 0.41812(13) 0.2729(2) 0.27620(11) 0.0231(7) Uani 1 1 d . . .
C1C C 0.4565(2) 0.2779(4) 0.23498(17) 0.0226(11) Uani 1 1 d . . .
C2C C 0.4290(2) 0.2497(4) 0.18053(17) 0.0230(11) Uani 1 1 d . . .
C3C C 0.4687(2) 0.2508(4) 0.14086(17) 0.0269(11) Uani 1 1 d . . .
H3C H 0.4500 0.2309 0.1048 0.032 Uiso 1 1 calc R . .
C4C C 0.5365(2) 0.2811(4) 0.15313(18) 0.0265(11) Uani 1 1 d . A .
C5C C 0.5612(2) 0.3149(4) 0.20763(18) 0.0278(11) Uani 1 1 d . . .
H5C H 0.6053 0.3384 0.2167 0.033 Uiso 1 1 calc R . .
C6C C 0.5236(2) 0.3153(3) 0.24907(17) 0.0203(10) Uani 1 1 d . . .
C7C C 0.5540(2) 0.3591(4) 0.30670(16) 0.0278(11) Uani 1 1 d . . .
H7C1 H 0.5309 0.3191 0.3331 0.033 Uiso 1 1 calc R . .
H7C2 H 0.5998 0.3320 0.3149 0.033 Uiso 1 1 calc R . .
O8C O 0.55092(13) 0.4955(2) 0.31225(11) 0.0272(7) Uani 1 1 d . . .
C9C C 0.4930(2) 0.5438(4) 0.32979(17) 0.0283(11) Uani 1 1 d . . .
H9C1 H 0.5056 0.5834 0.3656 0.034 Uiso 1 1 calc R . .
H9C2 H 0.4636 0.4734 0.3336 0.034 Uiso 1 1 calc R . .
C10C C 0.40454(19) 0.1461(3) 0.29350(16) 0.0235(11) Uani 1 1 d . . .
H10E H 0.4047 0.0877 0.2631 0.028 Uiso 1 1 calc R . .
H10F H 0.3608 0.1444 0.3029 0.028 Uiso 1 1 calc R . .
C11C C 0.4538(2) 0.1012(3) 0.34213(19) 0.0239(11) Uani 1 1 d . . .
N12C N 0.51140(18) 0.0374(3) 0.33854(16) 0.0305(9) Uani 1 1 d . . .
C12C C 0.5337(2) -0.0096(4) 0.28989(19) 0.0431(14) Uani 1 1 d . . .
H12G H 0.4977 -0.0501 0.2661 0.065 Uiso 1 1 calc R . .
H12H H 0.5686 -0.0702 0.3004 0.065 Uiso 1 1 calc R . .
H12I H 0.5497 0.0603 0.2709 0.065 Uiso 1 1 calc R . .
C13C C 0.5432(2) 0.0208(4) 0.3919(2) 0.0405(13) Uani 1 1 d . . .
H13C H 0.5836 -0.0197 0.4031 0.049 Uiso 1 1 calc R . .
C14C C 0.5055(3) 0.0735(4) 0.4251(2) 0.0388(13) Uani 1 1 d . . .
H14C H 0.5159 0.0755 0.4633 0.047 Uiso 1 1 calc R . .
N15C N 0.44833(18) 0.1249(3) 0.39366(15) 0.0330(10) Uani 1 1 d . . .
C41C C 0.5813(2) 0.2765(4) 0.11036(18) 0.0311(12) Uani 1 1 d . . .
C42C C 0.6158(3) 0.4020(5) 0.1071(3) 0.063(2) Uani 0.858(7) 1 d P A 1
H42G H 0.6432 0.3969 0.0796 0.095 Uiso 0.858(7) 1 calc PR A 1
H42H H 0.6425 0.4210 0.1421 0.095 Uiso 0.858(7) 1 calc PR A 1
H42I H 0.5835 0.4681 0.0975 0.095 Uiso 0.858(7) 1 calc PR A 1
C43C C 0.6337(3) 0.1725(5) 0.1276(3) 0.050(2) Uani 0.858(7) 1 d P A 1
H43G H 0.6622 0.1674 0.1009 0.076 Uiso 0.858(7) 1 calc PR A 1
H43H H 0.6123 0.0918 0.1298 0.076 Uiso 0.858(7) 1 calc PR A 1
H43I H 0.6593 0.1934 0.1629 0.076 Uiso 0.858(7) 1 calc PR A 1
C44C C 0.5443(3) 0.2384(7) 0.0525(2) 0.069(3) Uani 0.858(7) 1 d P A 1
H44G H 0.5747 0.2370 0.0272 0.103 Uiso 0.858(7) 1 calc PR A 1
H44H H 0.5100 0.2993 0.0402 0.103 Uiso 0.858(7) 1 calc PR A 1
H44I H 0.5252 0.1553 0.0541 0.103 Uiso 0.858(7) 1 calc PR A 1
C45C C 0.584(3) 0.151(5) 0.083(2) 0.106(19) Uiso 0.142(7) 1 d P A 2
H45A H 0.6130 0.1568 0.0565 0.158 Uiso 0.142(7) 1 calc PR A 2
H45B H 0.5404 0.1285 0.0641 0.158 Uiso 0.142(7) 1 calc PR A 2
H45C H 0.5998 0.0874 0.1097 0.158 Uiso 0.142(7) 1 calc PR A 2
C46C C 0.554(2) 0.386(4) 0.0643(16) 0.061(14) Uiso 0.142(7) 1 d P A 2
H46A H 0.5524 0.4666 0.0821 0.091 Uiso 0.142(7) 1 calc PR A 2
H46B H 0.5103 0.3630 0.0459 0.091 Uiso 0.142(7) 1 calc PR A 2
H46C H 0.5827 0.3910 0.0379 0.091 Uiso 0.142(7) 1 calc PR A 2
C47C C 0.658(2) 0.317(4) 0.1340(16) 0.067(15) Uiso 0.142(7) 1 d P A 2
H47A H 0.6589 0.3975 0.1525 0.101 Uiso 0.142(7) 1 calc PR A 2
H47B H 0.6817 0.3235 0.1041 0.101 Uiso 0.142(7) 1 calc PR A 2
H47C H 0.6783 0.2531 0.1594 0.101 Uiso 0.142(7) 1 calc PR A 2
O51 O 0.6123(2) 0.6753(4) 0.47384(19) 0.0639(13) Uani 1 1 d . . .
O52 O 0.3412(2) 0.1458(4) 0.44982(18) 0.0511(10) Uani 1 1 d D . .
O53 O 0.65839(18) 0.6292(4) 0.37253(15) 0.0422(10) Uani 1 1 d . . .
O54 O 0.2224(2) 1.1165(5) 0.3795(2) 0.0546(13) Uani 1 1 d . . .
O55 O 0.22864(16) 1.1740(3) 0.26974(18) 0.0433(10) Uani 1 1 d . . .
H51A H 0.623(2) 0.651(4) 0.440(2) 0.055(17) Uiso 1 1 d . . .
H51B H 0.574(4) 0.666(6) 0.480(3) 0.15(4) Uiso 1 1 d . . .
H52A H 0.352(3) 0.214(5) 0.475(2) 0.10(2) Uiso 1 1 d . . .
H52B H 0.372(3) 0.137(6) 0.433(3) 0.14(3) Uiso 1 1 d D . .
H53A H 0.657(3) 0.719(5) 0.365(2) 0.08(2) Uiso 1 1 d . . .
H53B H 0.633(2) 0.592(4) 0.3535(17) 0.027(16) Uiso 1 1 d . . .
H54A H 0.213(3) 1.028(5) 0.382(2) 0.08(2) Uiso 1 1 d . . .
H54B H 0.240(4) 1.127(8) 0.402(3) 0.15(5) Uiso 1 1 d . . .
H55A H 0.223(2) 1.159(4) 0.308(2) 0.051(18) Uiso 1 1 d . . .
H55B H 0.234(3) 1.095(6) 0.257(2) 0.12(3) Uiso 1 1 d . . .

loop_
_atom_site_aniso_label
_atom_site_aniso_U_11
_atom_site_aniso_U_22
_atom_site_aniso_U_33
_atom_site_aniso_U_23
_atom_site_aniso_U_13
_atom_site_aniso_U_12
O1A 0.0212(18) 0.0278(18) 0.0245(19) -0.0028(14) -0.0016(15) -0.0030(13)
C1A 0.018(3) 0.023(3) 0.015(3) -0.002(2) 0.000(2) -0.010(2)
C2A 0.012(3) 0.023(3) 0.021(3) -0.005(2) -0.005(2) -0.003(2)
C3A 0.009(3) 0.029(3) 0.032(3) -0.001(2) 0.001(2) -0.002(2)
C4A 0.013(3) 0.021(3) 0.028(3) 0.001(2) -0.005(2) 0.000(2)
C5A 0.009(3) 0.025(3) 0.026(3) 0.000(2) -0.011(2) -0.002(2)
C6A 0.013(3) 0.022(3) 0.022(3) -0.003(2) -0.001(2) -0.003(2)
C7A 0.025(3) 0.024(3) 0.032(3) 0.000(2) -0.004(2) -0.001(2)
O8A 0.0195(19) 0.0269(17) 0.036(2) 0.0012(14) -0.0037(15) 0.0034(14)
C9A 0.019(3) 0.031(3) 0.035(3) 0.002(2) -0.006(2) 0.008(2)
C10A 0.034(3) 0.031(3) 0.035(3) -0.006(2) -0.001(2) -0.006(2)
C11A 0.026(3) 0.027(3) 0.026(3) 0.000(2) -0.002(2) -0.004(2)
C12A 0.031(4) 0.050(3) 0.081(4) -0.013(3) 0.010(3) 0.004(3)
N12A 0.033(3) 0.035(2) 0.030(3) -0.004(2) 0.007(2) -0.005(2)
C13A 0.051(4) 0.044(3) 0.024(3) -0.001(3) 0.006(3) -0.013(3)
C14A 0.050(4) 0.039(3) 0.028(3) 0.009(2) -0.009(3) 0.004(3)
N15A 0.034(3) 0.039(2) 0.029(3) 0.000(2) -0.002(2) 0.003(2)
C41A 0.024(3) 0.030(3) 0.033(3) 0.008(2) 0.001(2) 0.005(2)
C42A 0.031(3) 0.085(4) 0.044(4) 0.020(3) 0.004(3) -0.009(3)
C43A 0.049(4) 0.054(3) 0.033(3) -0.002(3) 0.003(3) 0.004(3)
C44A 0.046(4) 0.063(3) 0.029(3) 0.007(3) 0.004(3) 0.015(3)
O1B 0.0152(18) 0.0367(18) 0.0263(19) 0.0065(14) 0.0013(15) -0.0049(14)
C1B 0.018(3) 0.029(3) 0.020(3) 0.002(2) -0.002(2) -0.008(2)
C2B 0.013(3) 0.027(3) 0.031(3) -0.004(2) 0.002(2) -0.003(2)
C3B 0.014(3) 0.029(3) 0.038(3) 0.008(2) -0.002(2) 0.006(2)
C4B 0.013(3) 0.023(3) 0.029(3) -0.001(2) -0.003(2) -0.005(2)
C5B 0.011(3) 0.027(3) 0.031(3) -0.002(2) 0.004(2) -0.001(2)
C6B 0.008(3) 0.028(3) 0.024(3) -0.002(2) 0.001(2) -0.004(2)
C7B 0.015(3) 0.033(3) 0.027(3) -0.004(2) -0.005(2) 0.004(2)
O8B 0.0163(18) 0.0287(18) 0.0273(19) -0.0032(14) -0.0047(14) 0.0045(14)
C9B 0.019(3) 0.026(3) 0.029(3) -0.002(2) -0.004(2) 0.000(2)
C10B 0.022(3) 0.043(3) 0.027(3) 0.007(2) 0.003(2) -0.001(2)
C11B 0.017(3) 0.024(3) 0.033(3) 0.002(2) 0.003(2) 0.000(2)
N12B 0.016(2) 0.029(2) 0.032(3) -0.0041(19) 0.004(2) 0.0051(18)
C12B 0.023(3) 0.043(3) 0.051(3) 0.001(3) 0.002(3) 0.003(2)
C13B 0.026(3) 0.039(3) 0.031(3) -0.001(2) 0.000(2) -0.001(2)
C14B 0.036(3) 0.043(3) 0.031(3) -0.007(2) 0.013(3) -0.003(3)
N15B 0.022(2) 0.040(2) 0.028(3) 0.0008(19) 0.000(2) 0.0046(18)
C41B 0.028(3) 0.024(3) 0.024(3) 0.002(2) 0.001(2) 0.002(2)
C42B 0.043(4) 0.058(3) 0.031(3) 0.009(2) 0.003(3) 0.000(3)
C43B 0.043(3) 0.041(3) 0.030(3) 0.006(2) -0.009(2) -0.005(3)
C44B 0.052(4) 0.043(3) 0.028(3) 0.001(2) -0.005(3) 0.003(3)
O1C 0.0144(17) 0.0247(18) 0.0279(18) 0.0012(14) -0.0029(14) -0.0016(13)
C1C 0.017(3) 0.028(3) 0.025(3) 0.003(2) 0.010(2) 0.003(2)
C2C 0.018(3) 0.024(3) 0.026(3) -0.003(2) 0.001(2) 0.008(2)
C3C 0.021(3) 0.032(3) 0.024(3) -0.003(2) -0.006(2) 0.002(2)
C4C 0.024(3) 0.026(3) 0.029(3) 0.001(2) 0.003(2) 0.007(2)
C5C 0.017(3) 0.033(3) 0.033(3) 0.002(2) 0.001(2) 0.003(2)
C6C 0.014(3) 0.020(3) 0.023(3) 0.000(2) -0.006(2) 0.000(2)
C7C 0.015(3) 0.028(3) 0.035(3) 0.003(2) -0.008(2) 0.004(2)
O8C 0.0107(18) 0.0281(18) 0.039(2) -0.0022(14) -0.0060(14) -0.0018(14)
C9C 0.019(3) 0.028(3) 0.035(3) -0.003(2) -0.004(2) 0.006(2)
C10C 0.013(3) 0.024(3) 0.032(3) 0.001(2) 0.001(2) -0.001(2)
C11C 0.018(3) 0.018(3) 0.033(3) -0.003(2) -0.003(2) -0.001(2)
N12C 0.017(2) 0.037(2) 0.035(3) -0.001(2) -0.002(2) 0.0027(18)
C12C 0.013(3) 0.054(3) 0.060(4) -0.009(3) -0.002(3) 0.006(2)
C13C 0.026(3) 0.045(3) 0.043(4) 0.003(3) -0.013(3) -0.005(2)
C14C 0.043(4) 0.039(3) 0.028(3) 0.002(2) -0.010(3) -0.007(3)
N15C 0.026(3) 0.041(2) 0.028(3) -0.004(2) -0.005(2) -0.0044(19)
C41C 0.024(3) 0.034(3) 0.034(3) -0.002(2) 0.003(2) 0.001(2)
C42C 0.070(6) 0.048(5) 0.081(6) 0.003(4) 0.040(5) 0.001(4)
C43C 0.041(4) 0.059(4) 0.057(5) -0.002(3) 0.022(4) 0.012(3)
C44C 0.031(4) 0.143(7) 0.035(4) -0.009(4) 0.013(3) 0.008(4)
O51 0.051(3) 0.087(3) 0.056(3) -0.033(2) 0.017(2) -0.029(2)
O52 0.037(3) 0.064(3) 0.051(3) -0.013(2) 0.005(2) -0.021(2)
O53 0.027(2) 0.043(3) 0.050(3) -0.007(2) -0.0112(19) -0.011(2)
O54 0.042(3) 0.055(3) 0.062(3) 0.001(2) -0.004(2) -0.009(2)
O55 0.026(2) 0.040(3) 0.061(3) -0.002(2) -0.0004(19) 0.0021(16)

loop_
_atom_type_symbol
_atom_type_description
_atom_type_scat_dispersion_real
_atom_type_scat_dispersion_imag
_atom_type_scat_source
C C 0.0033 0.0016 'International Tables Vol C Tables 4.2.6.8 and 6.1.1.4'
H H 0.0000 0.0000 'International Tables Vol C Tables 4.2.6.8 and 6.1.1.4'
N N 0.0061 0.0033 'International Tables Vol C Tables 4.2.6.8 and 6.1.1.4'
O O 0.0106 0.0060 'International Tables Vol C Tables 4.2.6.8 and 6.1.1.4'

loop_
_geom_angle_atom_site_label_1
_geom_angle_atom_site_label_2
_geom_angle_atom_site_label_3
_geom_angle
C1A O1A C10A 112.5(3)
C2A C1A C6A 121.8(4)
C2A C1A O1A 118.6(4)
C6A C1A O1A 119.4(4)
C3A C2A C1A 118.5(4)
C3A C2A C9C 122.4(4)
C1A C2A C9C 119.0(4)
C2A C3A C4A 121.8(4)
C2A C3A H3A 119.1
C4A C3A H3A 119.1
C5A C4A C3A 117.6(4)
C5A C4A C41A 123.8(4)
C3A C4A C41A 118.6(4)
C4A C5A C6A 122.0(4)
C4A C5A H5A 119.0
C6A C5A H5A 119.0
C1A C6A C5A 118.2(4)
C1A C6A C7A 119.1(4)
C5A C6A C7A 122.7(4)
O8A C7A C6A 114.0(3)
O8A C7A H7A1 108.8
C6A C7A H7A1 108.8
O8A C7A H7A2 108.8
C6A C7A H7A2 108.8
H7A1 C7A H7A2 107.6
C7A O8A C9A 114.1(3)
O8A C9A C2B 113.9(3)
O8A C9A H9A1 108.8
C2B C9A H9A1 108.8
O8A C9A H9A2 108.8
C2B C9A H9A2 108.8
H9A1 C9A H9A2 107.7
O1A C10A C11A 108.9(3)
O1A C10A H10A 109.9
C11A C10A H10A 109.9
O1A C10A H10B 109.9
C11A C10A H10B 109.9
H10A C10A H10B 108.3
N15A C11A N12A 110.7(4)
N15A C11A C10A 123.5(4)
N12A C11A C10A 125.7(4)
N12A C12A H12A 109.5
N12A C12A H12B 109.5
H12A C12A H12B 109.5
N12A C12A H12C 109.5
H12A C12A H12C 109.5
H12B C12A H12C 109.5
C11A N12A C13A 107.9(4)
C11A N12A C12A 125.9(4)
C13A N12A C12A 126.1(4)
N12A C13A C14A 106.0(4)
N12A C13A H13A 127.0
C14A C13A H13A 127.0
C13A C14A N15A 110.1(4)
C13A C14A H14A 125.0
N15A C14A H14A 125.0
C11A N15A C14A 105.3(4)
C43A C41A C44A 108.5(4)
C43A C41A C4A 110.3(3)
C44A C41A C4A 112.2(3)
C43A C41A C42A 108.8(4)
C44A C41A C42A 107.3(3)
C4A C41A C42A 109.7(3)
C41A C42A H42A 109.5
C41A C42A H42B 109.5
H42A C42A H42B 109.5
C41A C42A H42C 109.5
H42A C42A H42C 109.5
H42B C42A H42C 109.5
C41A C43A H43A 109.5
C41A C43A H43B 109.5
H43A C43A H43B 109.5
C41A C43A H43C 109.5
H43A C43A H43C 109.5
H43B C43A H43C 109.5
C41A C44A H44A 109.5
C41A C44A H44B 109.5
H44A C44A H44B 109.5
C41A C44A H44C 109.5
H44A C44A H44C 109.5
H44B C44A H44C 109.5
C1B O1B C10B 113.8(3)
C6B C1B C2B 121.8(4)
C6B C1B O1B 119.1(4)
C2B C1B O1B 119.0(4)
C1B C2B C3B 117.4(4)
C1B C2B C9A 121.4(4)
C3B C2B C9A 121.1(4)
C4B C3B C2B 122.8(4)
C4B C3B H3B 118.6
C2B C3B H3B 118.6
C3B C4B C5B 116.7(4)
C3B C4B C41B 122.6(4)
C5B C4B C41B 120.7(4)
C6B C5B C4B 123.1(4)
C6B C5B H5B 118.5
C4B C5B H5B 118.5
C1B C6B C5B 118.1(4)
C1B C6B C7B 118.2(4)
C5B C6B C7B 123.6(4)
O8B C7B C6B 110.4(3)
O8B C7B H7B1 109.6
C6B C7B H7B1 109.6
O8B C7B H7B2 109.6
C6B C7B H7B2 109.6
H7B1 C7B H7B2 108.1
C7B O8B C9B 111.2(3)
O8B C9B C2C 111.8(3)
O8B C9B H9B1 109.2
C2C C9B H9B1 109.2
O8B C9B H9B2 109.2
C2C C9B H9B2 109.2
H9B1 C9B H9B2 107.9
O1B C10B C11B 109.8(3)
O1B C10B H10C 109.7
C11B C10B H10C 109.7
O1B C10B H10D 109.7
C11B C10B H10D 109.7
H10C C10B H10D 108.2
N15B C11B N12B 111.1(4)
N15B C11B C10B 125.5(4)
N12B C11B C10B 123.4(4)
C13B N12B C11B 107.6(3)
C13B N12B C12B 126.4(4)
C11B N12B C12B 126.0(4)
N12B C12B H12D 109.5
N12B C12B H12E 109.5
H12D C12B H12E 109.5
N12B C12B H12F 109.5
H12D C12B H12F 109.5
H12E C12B H12F 109.5
C14B C13B N12B 106.0(4)
C14B C13B H13B 127.0
N12B C13B H13B 127.0
C13B C14B N15B 110.7(4)
C13B C14B H14B 124.7
N15B C14B H14B 124.7
C11B N15B C14B 104.7(4)
C44B C41B C4B 113.2(3)
C44B C41B C42B 108.3(3)
C4B C41B C42B 110.2(4)
C44B C41B C43B 108.1(4)
C4B C41B C43B 108.0(3)
C42B C41B C43B 109.1(3)
C41B C42B H42D 109.5
C41B C42B H42E 109.5
H42D C42B H42E 109.5
C41B C42B H42F 109.5
H42D C42B H42F 109.5
H42E C42B H42F 109.5
C41B C43B H43D 109.5
C41B C43B H43E 109.5
H43D C43B H43E 109.5
C41B C43B H43F 109.5
H43D C43B H43F 109.5
H43E C43B H43F 109.5
C41B C44B H44D 109.5
C41B C44B H44E 109.5
H44D C44B H44E 109.5
C41B C44B H44F 109.5
H44D C44B H44F 109.5
H44E C44B H44F 109.5
C1C O1C C10C 114.6(3)
C2C C1C O1C 120.6(4)
C2C C1C C6C 120.4(4)
O1C C1C C6C 119.0(4)
C3C C2C C1C 119.4(4)
C3C C2C C9B 118.3(4)
C1C C2C C9B 122.2(4)
C2C C3C C4C 122.4(4)
C2C C3C H3C 118.8
C4C C3C H3C 118.8
C5C C4C C3C 116.1(4)
C5C C4C C41C 121.1(4)
C3C C4C C41C 122.9(4)
C6C C5C C4C 123.8(4)
C6C C5C H5C 118.1
C4C C5C H5C 118.1
C5C C6C C1C 117.7(4)
C5C C6C C7C 120.0(4)
C1C C6C C7C 122.3(4)
O8C C7C C6C 111.8(3)
O8C C7C H7C1 109.3
C6C C7C H7C1 109.3
O8C C7C H7C2 109.3
C6C C7C H7C2 109.3
H7C1 C7C H7C2 107.9
C9C O8C C7C 115.7(3)
O8C C9C C2A 112.4(3)
O8C C9C H9C1 109.1
C2A C9C H9C1 109.1
O8C C9C H9C2 109.1
C2A C9C H9C2 109.1
H9C1 C9C H9C2 107.9
O1C C10C C11C 112.8(3)
O1C C10C H10E 109.0
C11C C10C H10E 109.0
O1C C10C H10F 109.0
C11C C10C H10F 109.0
H10E C10C H10F 107.8
N15C C11C N12C 112.1(4)
N15C C11C C10C 123.4(4)
N12C C11C C10C 124.5(4)
C13C N12C C11C 105.6(4)
C13C N12C C12C 125.8(4)
C11C N12C C12C 128.5(4)
N12C C12C H12G 109.5
N12C C12C H12H 109.5
H12G C12C H12H 109.5
N12C C12C H12I 109.5
H12G C12C H12I 109.5
H12H C12C H12I 109.5
C14C C13C N12C 107.7(4)
C14C C13C H13C 126.2
N12C C13C H13C 126.2
C13C C14C N15C 109.9(4)
C13C C14C H14C 125.0
N15C C14C H14C 125.0
C11C N15C C14C 104.8(4)
C45C C41C C42C 134(2)
C45C C41C C4C 115.0(19)
C42C C41C C4C 111.1(4)
C45C C41C C43C 55(2)
C42C C41C C43C 108.7(4)
C4C C41C C43C 108.2(4)
C45C C41C C44C 53(2)
C42C C41C C44C 109.6(5)
C4C C41C C44C 112.9(4)
C43C C41C C44C 106.2(4)
C45C C41C C47C 106(3)
C42C C41C C47C 50.2(14)
C4C C41C C47C 114.1(14)
C43C C41C C47C 60.0(15)
C44C C41C C47C 132.9(14)
C45C C41C C46C 109(3)
C42C C41C C46C 57.4(14)
C4C C41C C46C 106.4(13)
C43C C41C C46C 145.4(14)
C44C C41C C46C 59.1(14)
C47C C41C C46C 105(2)
C41C C42C H42G 109.5
C41C C42C H42H 109.5
H42G C42C H42H 109.5
C41C C42C H42I 109.5
H42G C42C H42I 109.5
H42H C42C H42I 109.5
C41C C43C H43G 109.5
C41C C43C H43H 109.5
H43G C43C H43H 109.5
C41C C43C H43I 109.5
H43G C43C H43I 109.5
H43H C43C H43I 109.5
C41C C44C H44G 109.5
C41C C44C H44H 109.5
H44G C44C H44H 109.5
C41C C44C H44I 109.5
H44G C44C H44I 109.5
H44H C44C H44I 109.5
C41C C45C H45A 109.5
C41C C45C H45B 109.5
H45A C45C H45B 109.5
C41C C45C H45C 109.5
H45A C45C H45C 109.5
H45B C45C H45C 109.5
C41C C46C H46A 109.5
C41C C46C H46B 109.5
H46A C46C H46B 109.5
C41C C46C H46C 109.5
H46A C46C H46C 109.5
H46B C46C H46C 109.5
C41C C47C H47A 109.5
C41C C47C H47B 109.5
H47A C47C H47B 109.5
C41C C47C H47C 109.5
H47A C47C H47C 109.5
H47B C47C H47C 109.5
H51A O51 H51B 121(6)
H52A O52 H52B 108(5)
H53A O53 H53B 113(5)
H54A O54 H54B 102(8)
H55A O55 H55B 103(4)

loop_
_geom_bond_atom_site_label_1
_geom_bond_atom_site_label_2
_geom_bond_distance
O1A C1A 1.409(4)
O1A C10A 1.455(4)
C1A C2A 1.387(5)
C1A C6A 1.393(5)
C2A C3A 1.387(5)
C2A C9C 1.526(5)
C3A C4A 1.411(5)
C3A H3A 0.9300
C4A C5A 1.391(5)
C4A C41A 1.539(5)
C5A C6A 1.394(5)
C5A H5A 0.9300
C6A C7A 1.518(5)
C7A O8A 1.456(4)
C7A H7A1 0.9700
C7A H7A2 0.9700
O8A C9A 1.457(4)
C9A C2B 1.502(5)
C9A H9A1 0.9700
C9A H9A2 0.9700
C10A C11A 1.479(5)
C10A H10A 0.9700
C10A H10B 0.9700
C11A N15A 1.338(5)
C11A N12A 1.355(5)
C12A N12A 1.476(5)
C12A H12A 0.9600
C12A H12B 0.9600
C12A H12C 0.9600
N12A C13A 1.360(5)
C13A C14A 1.368(6)
C13A H13A 0.9300
C14A N15A 1.372(5)
C14A H14A 0.9300
C41A C43A 1.530(5)
C41A C44A 1.536(5)
C41A C42A 1.566(6)
C42A H42A 0.9600
C42A H42B 0.9600
C42A H42C 0.9600
C43A H43A 0.9600
C43A H43B 0.9600
C43A H43C 0.9600
C44A H44A 0.9600
C44A H44B 0.9600
C44A H44C 0.9600
O1B C1B 1.409(4)
O1B C10B 1.441(4)
C1B C6B 1.389(5)
C1B C2B 1.403(5)
C2B C3B 1.411(5)
C3B C4B 1.387(5)
C3B H3B 0.9300
C4B C5B 1.403(5)
C4B C41B 1.538(5)
C5B C6B 1.389(5)
C5B H5B 0.9300
C6B C7B 1.511(5)
C7B O8B 1.427(4)
C7B H7B1 0.9700
C7B H7B2 0.9700
O8B C9B 1.439(4)
C9B C2C 1.548(5)
C9B H9B1 0.9700
C9B H9B2 0.9700
C10B C11B 1.485(5)
C10B H10C 0.9700
C10B H10D 0.9700
C11B N15B 1.322(5)
C11B N12B 1.371(5)
N12B C13B 1.358(5)
N12B C12B 1.459(5)
C12B H12D 0.9600
C12B H12E 0.9600
C12B H12F 0.9600
C13B C14B 1.356(6)
C13B H13B 0.9300
C14B N15B 1.388(5)
C14B H14B 0.9300
C41B C44B 1.529(5)
C41B C42B 1.538(5)
C41B C43B 1.540(5)
C42B H42D 0.9600
C42B H42E 0.9600
C42B H42F 0.9600
C43B H43D 0.9600
C43B H43E 0.9600
C43B H43F 0.9600
C44B H44D 0.9600
C44B H44E 0.9600
C44B H44F 0.9600
O1C C1C 1.398(4)
O1C C10C 1.440(4)
C1C C2C 1.396(5)
C1C C6C 1.418(5)
C2C C3C 1.384(5)
C3C C4C 1.412(5)
C3C H3C 0.9300
C4C C5C 1.398(5)
C4C C41C 1.523(6)
C5C C6C 1.390(5)
C5C H5C 0.9300
C6C C7C 1.522(5)
C7C O8C 1.440(4)
C7C H7C1 0.9700
C7C H7C2 0.9700
O8C C9C 1.432(4)
C9C H9C1 0.9700
C9C H9C2 0.9700
C10C C11C 1.504(5)
C10C H10E 0.9700
C10C H10F 0.9700
C11C N15C 1.323(5)
C11C N12C 1.379(5)
N12C C13C 1.376(5)
N12C C12C 1.449(5)
C12C H12G 0.9600
C12C H12H 0.9600
C12C H12I 0.9600
C13C C14C 1.345(6)
C13C H13C 0.9300
C14C N15C 1.398(5)
C14C H14C 0.9300
C41C C45C 1.49(5)
C41C C42C 1.505(6)
C41C C43C 1.541(6)
C41C C44C 1.549(7)
C41C C47C 1.64(4)
C41C C46C 1.64(4)
C42C H42G 0.9600
C42C H42H 0.9600
C42C H42I 0.9600
C43C H43G 0.9600
C43C H43H 0.9600
C43C H43I 0.9600
C44C H44G 0.9600
C44C H44H 0.9600
C44C H44I 0.9600
C45C H45A 0.9600
C45C H45B 0.9600
C45C H45C 0.9600
C46C H46A 0.9600
C46C H46B 0.9600
C46C H46C 0.9600
C47C H47A 0.9600
C47C H47B 0.9600
C47C H47C 0.9600
O51 H51A 0.95(5)
O51 H51B 0.83(8)
O52 H52A 0.95(6)
O52 H52B 0.83(2)
O53 H53A 0.96(5)
O53 H53B 0.75(4)
O54 H54A 0.95(5)
O54 H54B 0.63(8)
O55 H55A 0.98(5)
O55 H55B 0.90(6)

loop_
_geom_torsion_atom_site_label_1
_geom_torsion_atom_site_label_2
_geom_torsion_atom_site_label_3
_geom_torsion_atom_site_label_4
_geom_torsion
C10A O1A C1A C2A 97.1(4)
C10A O1A C1A C6A -87.7(4)
C6A C1A C2A C3A 3.0(6)
O1A C1A C2A C3A 178.2(3)
C6A C1A C2A C9C -175.5(3)
O1A C1A C2A C9C -0.4(5)
C1A C2A C3A C4A -0.4(6)
C9C C2A C3A C4A 178.1(4)
C2A C3A C4A C5A -1.4(6)
C2A C3A C4A C41A 180.0(3)
C3A C4A C5A C6A 0.7(6)
C41A C4A C5A C6A 179.3(3)
C2A C1A C6A C5A -3.7(6)
O1A C1A C6A C5A -178.8(3)
C2A C1A C6A C7A 175.3(4)
O1A C1A C6A C7A 0.2(5)
C4A C5A C6A C1A 1.8(5)
C4A C5A C6A C7A -177.2(4)
C1A C6A C7A O8A -161.6(3)
C5A C6A C7A O8A 17.3(5)
C6A C7A O8A C9A 94.1(4)
C7A O8A C9A C2B -83.9(4)
C1A O1A C10A C11A -160.6(3)
O1A C10A C11A N15A 88.2(5)
O1A C10A C11A N12A -87.6(5)
N15A C11A N12A C13A -0.3(5)
C10A C11A N12A C13A 176.0(4)
N15A C11A N12A C12A 176.4(4)
C10A C11A N12A C12A -7.3(7)
C11A N12A C13A C14A 0.2(5)
C12A N12A C13A C14A -176.5(4)
N12A C13A C14A N15A 0.0(5)
N12A C11A N15A C14A 0.3(5)
C10A C11A N15A C14A -176.1(4)
C13A C14A N15A C11A -0.1(5)
C5A C4A C41A C43A -116.4(4)
C3A C4A C41A C43A 62.2(5)
C5A C4A C41A C44A 4.7(5)
C3A C4A C41A C44A -176.8(4)
C5A C4A C41A C42A 123.8(4)
C3A C4A C41A C42A -57.7(5)
C10B O1B C1B C6B -94.7(4)
C10B O1B C1B C2B 88.2(4)
C6B C1B C2B C3B 3.3(6)
O1B C1B C2B C3B -179.7(3)
C6B C1B C2B C9A -173.0(4)
O1B C1B C2B C9A 4.0(5)
O8A C9A C2B C1B 84.3(5)
O8A C9A C2B C3B -91.8(5)
C1B C2B C3B C4B -0.2(6)
C9A C2B C3B C4B 176.1(4)
C2B C3B C4B C5B -2.9(6)
C2B C3B C4B C41B 176.2(4)
C3B C4B C5B C6B 3.1(6)
C41B C4B C5B C6B -176.0(4)
C2B C1B C6B C5B -3.1(6)
O1B C1B C6B C5B 179.9(3)
C2B C1B C6B C7B 173.8(4)
O1B C1B C6B C7B -3.2(5)
C4B C5B C6B C1B -0.3(6)
C4B C5B C6B C7B -176.9(4)
C1B C6B C7B O8B 175.1(3)
C5B C6B C7B O8B -8.2(5)
C6B C7B O8B C9B -177.7(3)
C7B O8B C9B C2C -76.7(4)
C1B O1B C10B C11B -163.6(3)
O1B C10B C11B N15B 111.4(5)
O1B C10B C11B N12B -69.7(5)
N15B C11B N12B C13B 0.6(5)
C10B C11B N12B C13B -178.4(4)
N15B C11B N12B C12B -176.5(4)
C10B C11B N12B C12B 4.5(6)
C11B N12B C13B C14B 0.0(5)
C12B N12B C13B C14B 177.1(4)
N12B C13B C14B N15B -0.6(5)
N12B C11B N15B C14B -0.9(5)
C10B C11B N15B C14B 178.0(4)
C13B C14B N15B C11B 0.9(5)
C3B C4B C41B C44B 1.1(6)
C5B C4B C41B C44B -179.8(4)
C3B C4B C41B C42B 122.5(4)
C5B C4B C41B C42B -58.4(5)
C3B C4B C41B C43B -118.5(4)
C5B C4B C41B C43B 60.6(5)
C10C O1C C1C C2C 76.1(4)
C10C O1C C1C C6C -105.6(4)
O1C C1C C2C C3C -177.7(3)
C6C C1C C2C C3C 4.0(6)
O1C C1C C2C C9B 5.6(6)
C6C C1C C2C C9B -172.7(3)
O8B C9B C2C C3C -82.5(4)
O8B C9B C2C C1C 94.3(4)
C1C C2C C3C C4C -0.8(6)
C9B C2C C3C C4C 176.1(3)
C2C C3C C4C C5C -2.3(6)
C2C C3C C4C C41C 177.0(4)
C3C C4C C5C C6C 2.3(6)
C41C C4C C5C C6C -177.0(4)
C4C C5C C6C C1C 0.7(6)
C4C C5C C6C C7C -177.3(4)
C2C C1C C6C C5C -3.9(6)
O1C C1C C6C C5C 177.7(3)
C2C C1C C6C C7C 174.0(4)
O1C C1C C6C C7C -4.3(5)
C5C C6C C7C O8C 84.8(4)
C1C C6C C7C O8C -93.0(4)
C6C C7C O8C C9C 90.2(4)
C7C O8C C9C C2A -123.7(3)
C3A C2A C9C O8C 13.4(5)
C1A C2A C9C O8C -168.1(3)
C1C O1C C10C C11C 93.0(4)
O1C C10C C11C N15C 86.6(5)
O1C C10C C11C N12C -89.6(4)
N15C C11C N12C C13C 0.1(5)
C10C C11C N12C C13C 176.8(4)
N15C C11C N12C C12C 177.1(4)
C10C C11C N12C C12C -6.2(6)
C11C N12C C13C C14C -0.2(5)
C12C N12C C13C C14C -177.3(4)
N12C C13C C14C N15C 0.2(5)
N12C C11C N15C C14C 0.0(5)
C10C C11C N15C C14C -176.7(4)
C13C C14C N15C C11C -0.1(5)
C5C C4C C41C C45C 122(3)
C3C C4C C41C C45C -57(3)
C5C C4C C41C C42C -55.8(6)
C3C C4C C41C C42C 124.9(5)
C5C C4C C41C C43C 63.4(5)
C3C C4C C41C C43C -115.9(5)
C5C C4C C41C C44C -179.4(4)
C3C C4C C41C C44C 1.3(6)
C5C C4C C41C C47C -1.2(17)
C3C C4C C41C C47C 179.5(17)
C5C C4C C41C C46C -116.5(16)
C3C C4C C41C C46C 64.2(16)
